data_7157907
loop_
_publ_author_name
'Gu, Qingyun'
'Wang, Qiyang'
'Dai, Wenjing'
'Wang, Xin'
'Ban, Yingguo'
'Liu, Tianqing'
'Zhao, Yu'
'Zhang, Yanan'
'Ling, Yong'
'Zeng, Xiaobao'

_publ_section_title
;
 K<sub>2</sub>S<sub>2</sub>O<sub>8</sub>-mediated regio- and
 stereo-selective thiocyanation of enamides with NH<sub>4</sub>SCN.
;
_journal_issue 11
_journal_name_full 'Organic &amp; biomolecular chemistry'
_journal_page_first 2512
_journal_page_last 2516
_journal_paper_doi 10.1039/d1ob00156f
_journal_volume 19
_journal_year 2021
_chemical_formula_moiety 'C18 H15 Br N2 O S'
_chemical_formula_sum 'C18 H15 Br N2 O S'
_chemical_formula_weight 387.29
_space_group_crystal_system monoclinic
_space_group_IT_number 14
_space_group_name_Hall '-P 2ybc'
_space_group_name_H-M_alt 'P 1 21/c 1'
_atom_sites_solution_hydrogens geom
_atom_sites_solution_primary dual
_audit_creation_date 2020-07-04
_audit_creation_method
;
Olex2 1.3
(compiled 2020.06.28 svn.raecde09e for OlexSys, GUI svn.r6132)
;
_audit_update_record
;
2020-07-08 deposited with the CCDC.	2021-02-25 downloaded from the CCDC.
;
_cell_angle_alpha 90
_cell_angle_beta 98.505(6)
_cell_angle_gamma 90
_cell_formula_units_Z 4
_cell_length_a 10.6922(6)
_cell_length_b 8.9341(8)
_cell_length_c 17.5905(13)
_cell_measurement_reflns_used 3172
_cell_measurement_temperature 99.9(4)
_cell_measurement_theta_max 28.9370
_cell_measurement_theta_min 2.5870
_cell_volume 1661.9(2)
_computing_cell_refinement 'CrysAlisPro 1.171.38.43f (Rigaku OD, 2015)'
_computing_data_collection 'CrysAlisPro 1.171.38.43f (Rigaku OD, 2015)'
_computing_data_reduction 'CrysAlisPro 1.171.38.43f (Rigaku OD, 2015)'
_computing_molecular_graphics 'Olex2 1.3 (Dolomanov et al., 2009)'
_computing_publication_material 'Olex2 1.3 (Dolomanov et al., 2009)'
_computing_structure_refinement 'SHELXL 2018/3 (Sheldrick, 2015)'
_computing_structure_solution 'SHELXT 2018/2 (Sheldrick, 2018)'
_diffrn_ambient_environment N~2~
_diffrn_ambient_temperature 99.9(4)
_diffrn_detector 'CCD plate'
_diffrn_detector_area_resol_mean 5.2684
_diffrn_detector_type AtlasS2
_diffrn_measured_fraction_theta_full 1.000
_diffrn_measured_fraction_theta_max 1.000
_diffrn_measurement_details
;
List of Runs (angles in degrees, time in seconds):

  # Type    Start    End  Width  t~exp~   \w     \q     \k     \f   Frames
#--------------------------------------------------------------------------
  1  \w    -20.00  18.00   1.00    5.00    --  -11.59 -99.00 120.00   38
  2  \w     41.00  93.00   1.00    5.00    --   11.74-178.00 120.00   52
  3  \w    -26.00  90.00   1.00    5.00    --   11.74  19.00   0.00  116
;
_diffrn_measurement_device 'four-circle diffractometer'
_diffrn_measurement_device_type 'SuperNova, Dual, Cu at zero, AtlasS2'
_diffrn_measurement_method '\w scans'
_diffrn_orient_matrix_type 'CrysAlisPro convention (1999,Acta A55,543-557)'
_diffrn_orient_matrix_UB_11 0.0198260000
_diffrn_orient_matrix_UB_12 -0.0196984000
_diffrn_orient_matrix_UB_13 0.0389895000
_diffrn_orient_matrix_UB_21 0.0243594000
_diffrn_orient_matrix_UB_22 -0.0686960000
_diffrn_orient_matrix_UB_23 -0.0118360000
_diffrn_orient_matrix_UB_31 0.0593085000
_diffrn_orient_matrix_UB_32 0.0345145000
_diffrn_orient_matrix_UB_33 -0.0013286000
_diffrn_radiation_monochromator mirror
_diffrn_radiation_probe x-ray
_diffrn_radiation_type 'Mo K\a'
_diffrn_radiation_wavelength 0.71073
_diffrn_reflns_av_R_equivalents 0.0508
_diffrn_reflns_av_unetI/netI 0.0641
_diffrn_reflns_Laue_measured_fraction_full 1.000
_diffrn_reflns_Laue_measured_fraction_max 1.000
_diffrn_reflns_limit_h_max 12
_diffrn_reflns_limit_h_min -12
_diffrn_reflns_limit_k_max 6
_diffrn_reflns_limit_k_min -10
_diffrn_reflns_limit_l_max 20
_diffrn_reflns_limit_l_min -20
_diffrn_reflns_number 7414
_diffrn_reflns_point_group_measured_fraction_full 1.000
_diffrn_reflns_point_group_measured_fraction_max 1.000
_diffrn_reflns_theta_full 24.998
_diffrn_reflns_theta_max 24.998
_diffrn_reflns_theta_min 1.926
_diffrn_source 'micro-focus sealed X-ray tube'
_diffrn_source_type 'SuperNova (Mo) X-ray Source'
_exptl_absorpt_coefficient_mu 2.604
_exptl_absorpt_correction_T_max 1.00000
_exptl_absorpt_correction_T_min 0.49684
_exptl_absorpt_correction_type multi-scan
_exptl_absorpt_process_details
;
CrysAlisPro 1.171.38.43f (Rigaku Oxford Diffraction, 2015)
Empirical absorption correction using spherical harmonics,
 implemented in SCALE3 ABSPACK scaling algorithm.
;
_exptl_crystal_colour colourless
_exptl_crystal_colour_primary colourless
_exptl_crystal_density_diffrn 1.548
_exptl_crystal_description block
_exptl_crystal_F_000 784
_exptl_crystal_size_max 0.13
_exptl_crystal_size_mid 0.12
_exptl_crystal_size_min 0.1
_refine_diff_density_max 1.042
_refine_diff_density_min -1.611
_refine_diff_density_rms 0.092
_refine_ls_extinction_method none
_refine_ls_goodness_of_fit_ref 1.072
_refine_ls_hydrogen_treatment constr
_refine_ls_matrix_type full
_refine_ls_number_parameters 209
_refine_ls_number_reflns 2931
_refine_ls_number_restraints 0
_refine_ls_restrained_S_all 1.072
_refine_ls_R_factor_all 0.0607
_refine_ls_R_factor_gt 0.0482
_refine_ls_shift/su_max 0.000
_refine_ls_shift/su_mean 0.000
_refine_ls_structure_factor_coef Fsqd
_refine_ls_weighting_details 'w=1/[\s^2^(Fo^2^)+(0.0508P)^2^+0.9953P] where P=(Fo^2^+2Fc^2^)/3'
_refine_ls_weighting_scheme calc
_refine_ls_wR_factor_gt 0.1103
_refine_ls_wR_factor_ref 0.1207
_reflns_Friedel_coverage 0.000
_reflns_number_gt 2368
_reflns_number_total 2931
_reflns_threshold_expression 'I > 2\s(I)'
_cod_data_source_file d1ob00156f2.cif
_cod_data_source_block zxb-1_2
_cod_depositor_comments 'Adding full bibliography for 7157907.cif.'
_cod_database_code 7157907
_shelx_shelxl_version_number 2018/3
_shelx_space_group_comment
;
The symmetry employed for this shelxl refinement is uniquely defined
by the following loop, which should always be used as a source of
symmetry information in preference to the above space-group names.
They are only intended as comments.
;
_reflns_odcompleteness_completeness 99.94
_reflns_odcompleteness_iscentric 1
_reflns_odcompleteness_theta 26.32
_olex2_refinement_description
;
1. Fixed Uiso
 At 1.2 times of:
  All C(H) groups, All C(H,H) groups
 At 1.5 times of:
  All C(H,H,H) groups
2.a Secondary CH2 refined with riding coordinates:
 C7(H7A,H7B)
2.b Aromatic/amide H refined with riding coordinates:
 C2(H2), C3(H3), C4(H4), C5(H5), C9(H9), C14(H14), C15(H15), C16(H16),
 C17(H17), C18(H18)
2.c Idealised Me refined as rotating group:
 C11(H11A,H11B,H11C)
;
_olex2_submission_special_instructions 'No special instructions were received'
_oxdiff_exptl_absorpt_empirical_details
;
Empirical correction (ABSPACK) includes:
- Absorption correction using spherical harmonics
- Frame scaling
- Detector area scaling
;
_oxdiff_exptl_absorpt_empirical_full_max 1.383
_oxdiff_exptl_absorpt_empirical_full_min 0.649

loop_
_space_group_symop_operation_xyz
'x, y, z'
'-x, y+1/2, -z+1/2'
'-x, -y, -z'
'x, -y-1/2, z-1/2'

loop_
_atom_site_label
_atom_site_type_symbol
_atom_site_fract_x
_atom_site_fract_y
_atom_site_fract_z
_atom_site_U_iso_or_equiv
_atom_site_adp_type
_atom_site_occupancy
_atom_site_site_symmetry_order
_atom_site_calc_flag
_atom_site_refinement_flags_posn
_atom_site_refinement_flags_adp
_atom_site_refinement_flags_occupancy
_atom_site_disorder_assembly
_atom_site_disorder_group
Br1 Br 0.59292(4) 0.34200(7) 0.76172(3) 0.0516(2) Uani 1 1 d . . . . .
S1 S 0.13257(9) 0.79059(11) 0.55709(5) 0.0217(3) Uani 1 1 d . . . . .
O1 O 0.0679(2) 0.2806(3) 0.76520(14) 0.0233(6) Uani 1 1 d . . . . .
N1 N 0.1714(2) 0.4168(4) 0.68691(16) 0.0145(7) Uani 1 1 d . . . . .
N2 N 0.0112(3) 1.0437(4) 0.6093(2) 0.0327(9) Uani 1 1 d . . . . .
C1 C 0.3532(3) 0.4534(4) 0.79149(19) 0.0157(8) Uani 1 1 d . . . . .
C2 C 0.2801(3) 0.5402(4) 0.8337(2) 0.0179(8) Uani 1 1 d . . . . .
H2 H 0.192893 0.542931 0.819018 0.021 Uiso 1 1 calc R U . . .
C3 C 0.3331(3) 0.6225(5) 0.8968(2) 0.0215(9) Uani 1 1 d . . . . .
H3 H 0.281817 0.679526 0.923836 0.026 Uiso 1 1 calc R U . . .
C4 C 0.4634(4) 0.6200(5) 0.9198(2) 0.0257(9) Uani 1 1 d . . . . .
H4 H 0.499282 0.674527 0.962582 0.031 Uiso 1 1 calc R U . . .
C5 C 0.5386(3) 0.5367(5) 0.8790(2) 0.0258(9) Uani 1 1 d . . . . .
H5 H 0.625829 0.535089 0.893749 0.031 Uiso 1 1 calc R U . . .
C6 C 0.4839(3) 0.4555(5) 0.8160(2) 0.0222(9) Uani 1 1 d . . . . .
C7 C 0.2936(3) 0.3586(4) 0.7243(2) 0.0169(8) Uani 1 1 d . . . . .
H7A H 0.351148 0.353139 0.686612 0.020 Uiso 1 1 calc R U . . .
H7B H 0.281627 0.257708 0.742323 0.020 Uiso 1 1 calc R U . . .
C8 C 0.1773(3) 0.5217(4) 0.62610(19) 0.0144(8) Uani 1 1 d . . . . .
C9 C 0.1370(3) 0.6606(4) 0.6331(2) 0.0140(8) Uani 1 1 d . . . . .
H9 H 0.110495 0.690159 0.678807 0.017 Uiso 1 1 calc R U . . .
C10 C 0.0597(3) 0.9365(5) 0.5924(2) 0.0215(9) Uani 1 1 d . . . . .
C11 C -0.0618(3) 0.4167(5) 0.6665(2) 0.0222(9) Uani 1 1 d . . . . .
H11A H -0.126890 0.346605 0.674016 0.033 Uiso 1 1 calc R U . . .
H11B H -0.055329 0.422972 0.612719 0.033 Uiso 1 1 calc R U . . .
H11C H -0.082411 0.513443 0.684890 0.033 Uiso 1 1 calc R U . . .
C12 C 0.0625(3) 0.3651(4) 0.7101(2) 0.0161(8) Uani 1 1 d . . . . .
C13 C 0.2275(3) 0.4623(4) 0.55770(19) 0.0152(8) Uani 1 1 d . . . . .
C14 C 0.1884(3) 0.3222(4) 0.5287(2) 0.0194(8) Uani 1 1 d . . . . .
H14 H 0.134758 0.264722 0.553992 0.023 Uiso 1 1 calc R U . . .
C15 C 0.2284(3) 0.2674(5) 0.4627(2) 0.0252(9) Uani 1 1 d . . . . .
H15 H 0.200334 0.174579 0.443305 0.030 Uiso 1 1 calc R U . . .
C16 C 0.3106(3) 0.3511(5) 0.4255(2) 0.0239(10) Uani 1 1 d . . . . .
H16 H 0.337230 0.314783 0.380982 0.029 Uiso 1 1 calc R U . . .
C17 C 0.3522(3) 0.4879(5) 0.4548(2) 0.0204(9) Uani 1 1 d . . . . .
H17 H 0.407424 0.543884 0.430052 0.024 Uiso 1 1 calc R U . . .
C18 C 0.3124(3) 0.5434(4) 0.5211(2) 0.0182(8) Uani 1 1 d . . . . .
H18 H 0.342622 0.635011 0.541064 0.022 Uiso 1 1 calc R U . . .

loop_
_atom_site_aniso_label
_atom_site_aniso_U_11
_atom_site_aniso_U_22
_atom_site_aniso_U_33
_atom_site_aniso_U_23
_atom_site_aniso_U_13
_atom_site_aniso_U_12
Br1 0.0261(3) 0.0666(4) 0.0574(4) -0.0381(3) -0.0090(2) 0.0231(2)
S1 0.0320(5) 0.0151(5) 0.0201(5) 0.0046(4) 0.0106(4) 0.0064(4)
O1 0.0332(15) 0.0188(16) 0.0192(14) 0.0053(13) 0.0079(11) -0.0026(12)
N1 0.0147(14) 0.0150(18) 0.0136(15) 0.0023(14) 0.0014(11) 0.0006(12)
N2 0.047(2) 0.016(2) 0.040(2) 0.0075(18) 0.0228(17) 0.0053(17)
C1 0.0240(18) 0.012(2) 0.0120(18) 0.0055(16) 0.0043(14) 0.0006(15)
C2 0.0211(18) 0.016(2) 0.0182(19) 0.0022(17) 0.0072(15) -0.0040(15)
C3 0.030(2) 0.022(2) 0.0141(19) -0.0040(18) 0.0081(16) 0.0006(17)
C4 0.041(2) 0.020(2) 0.0142(19) -0.0022(18) -0.0034(17) 0.0001(19)
C5 0.0218(19) 0.024(2) 0.029(2) -0.002(2) -0.0057(16) 0.0067(17)
C6 0.0223(18) 0.020(2) 0.023(2) 0.0000(18) 0.0007(15) 0.0071(16)
C7 0.0230(19) 0.013(2) 0.0147(19) 0.0031(16) 0.0030(15) 0.0038(15)
C8 0.0130(16) 0.019(2) 0.0105(17) -0.0001(16) 0.0005(13) -0.0023(15)
C9 0.0181(18) 0.011(2) 0.0141(18) 0.0015(16) 0.0058(14) -0.0012(14)
C10 0.0250(19) 0.017(2) 0.025(2) 0.0055(19) 0.0126(16) 0.0031(17)
C11 0.0172(18) 0.022(2) 0.029(2) -0.0008(19) 0.0071(15) -0.0029(16)
C12 0.0242(19) 0.009(2) 0.0157(19) -0.0042(17) 0.0057(15) -0.0017(15)
C13 0.0162(16) 0.016(2) 0.0125(17) 0.0010(17) -0.0008(14) 0.0033(15)
C14 0.0219(19) 0.015(2) 0.022(2) -0.0041(18) 0.0055(16) -0.0021(15)
C15 0.030(2) 0.020(2) 0.025(2) -0.0113(19) 0.0007(17) 0.0001(17)
C16 0.025(2) 0.031(3) 0.016(2) -0.0069(19) 0.0032(16) 0.0073(18)
C17 0.0206(18) 0.025(2) 0.0168(19) 0.0022(18) 0.0056(15) 0.0048(16)
C18 0.0195(18) 0.015(2) 0.0195(19) -0.0001(17) 0.0027(15) 0.0019(16)

loop_
_atom_type_symbol
_atom_type_description
_atom_type_scat_dispersion_real
_atom_type_scat_dispersion_imag
_atom_type_scat_source
C C 0.0033 0.0016 'International Tables Vol C Tables 4.2.6.8 and 6.1.1.4'
H H 0.0000 0.0000 'International Tables Vol C Tables 4.2.6.8 and 6.1.1.4'
Br Br -0.2901 2.4595 'International Tables Vol C Tables 4.2.6.8 and 6.1.1.4'
N N 0.0061 0.0033 'International Tables Vol C Tables 4.2.6.8 and 6.1.1.4'
O O 0.0106 0.0060 'International Tables Vol C Tables 4.2.6.8 and 6.1.1.4'
S S 0.1246 0.1234 'International Tables Vol C Tables 4.2.6.8 and 6.1.1.4'

loop_
_geom_angle_atom_site_label_1
_geom_angle_atom_site_label_2
_geom_angle_atom_site_label_3
_geom_angle
_geom_angle_site_symmetry_1
_geom_angle_site_symmetry_3
_geom_angle_publ_flag
C10 S1 C9 101.08(18) . . ?
C8 N1 C7 115.6(3) . . ?
C12 N1 C7 119.1(3) . . ?
C12 N1 C8 125.3(3) . . ?
C2 C1 C6 116.2(3) . . ?
C2 C1 C7 121.5(3) . . ?
C6 C1 C7 122.2(3) . . ?
C1 C2 H2 119.0 . . ?
C3 C2 C1 121.9(3) . . ?
C3 C2 H2 119.0 . . ?
C2 C3 H3 120.0 . . ?
C2 C3 C4 120.0(3) . . ?
C4 C3 H3 120.0 . . ?
C3 C4 H4 120.2 . . ?
C5 C4 C3 119.6(4) . . ?
C5 C4 H4 120.2 . . ?
C4 C5 H5 120.2 . . ?
C4 C5 C6 119.5(3) . . ?
C6 C5 H5 120.2 . . ?
C1 C6 Br1 119.6(3) . . ?
C5 C6 Br1 117.7(3) . . ?
C5 C6 C1 122.7(3) . . ?
N1 C7 C1 113.3(3) . . ?
N1 C7 H7A 108.9 . . ?
N1 C7 H7B 108.9 . . ?
C1 C7 H7A 108.9 . . ?
C1 C7 H7B 108.9 . . ?
H7A C7 H7B 107.7 . . ?
N1 C8 C13 115.6(3) . . ?
C9 C8 N1 119.6(3) . . ?
C9 C8 C13 124.8(3) . . ?
S1 C9 H9 119.4 . . ?
C8 C9 S1 121.2(3) . . ?
C8 C9 H9 119.4 . . ?
N2 C10 S1 172.8(4) . . ?
H11A C11 H11B 109.5 . . ?
H11A C11 H11C 109.5 . . ?
H11B C11 H11C 109.5 . . ?
C12 C11 H11A 109.5 . . ?
C12 C11 H11B 109.5 . . ?
C12 C11 H11C 109.5 . . ?
O1 C12 N1 120.1(3) . . ?
O1 C12 C11 121.8(3) . . ?
N1 C12 C11 118.0(3) . . ?
C14 C13 C8 119.5(3) . . ?
C18 C13 C8 121.8(3) . . ?
C18 C13 C14 118.7(3) . . ?
C13 C14 H14 119.6 . . ?
C15 C14 C13 120.7(4) . . ?
C15 C14 H14 119.6 . . ?
C14 C15 H15 120.0 . . ?
C16 C15 C14 120.1(4) . . ?
C16 C15 H15 120.0 . . ?
C15 C16 H16 120.2 . . ?
C17 C16 C15 119.6(4) . . ?
C17 C16 H16 120.2 . . ?
C16 C17 H17 119.7 . . ?
C16 C17 C18 120.6(4) . . ?
C18 C17 H17 119.7 . . ?
C13 C18 H18 119.9 . . ?
C17 C18 C13 120.3(4) . . ?
C17 C18 H18 119.9 . . ?

loop_
_geom_bond_atom_site_label_1
_geom_bond_atom_site_label_2
_geom_bond_distance
_geom_bond_site_symmetry_2
_geom_bond_publ_flag
Br1 C6 1.905(4) . ?
S1 C9 1.766(4) . ?
S1 C10 1.684(4) . ?
O1 C12 1.223(4) . ?
N1 C7 1.468(4) . ?
N1 C8 1.430(5) . ?
N1 C12 1.370(4) . ?
N2 C10 1.149(5) . ?
C1 C2 1.392(5) . ?
C1 C6 1.400(5) . ?
C1 C7 1.516(5) . ?
C2 H2 0.9300 . ?
C2 C3 1.380(5) . ?
C3 H3 0.9300 . ?
C3 C4 1.392(5) . ?
C4 H4 0.9300 . ?
C4 C5 1.373(6) . ?
C5 H5 0.9300 . ?
C5 C6 1.380(5) . ?
C7 H7A 0.9700 . ?
C7 H7B 0.9700 . ?
C8 C9 1.325(5) . ?
C8 C13 1.486(5) . ?
C9 H9 0.9300 . ?
C11 H11A 0.9600 . ?
C11 H11B 0.9600 . ?
C11 H11C 0.9600 . ?
C11 C12 1.505(5) . ?
C13 C14 1.392(5) . ?
C13 C18 1.391(5) . ?
C14 H14 0.9300 . ?
C14 C15 1.385(5) . ?
C15 H15 0.9300 . ?
C15 C16 1.389(6) . ?
C16 H16 0.9300 . ?
C16 C17 1.375(6) . ?
C17 H17 0.9300 . ?
C17 C18 1.391(5) . ?
C18 H18 0.9300 . ?

loop_
_geom_torsion_atom_site_label_1
_geom_torsion_atom_site_label_2
_geom_torsion_atom_site_label_3
_geom_torsion_atom_site_label_4
_geom_torsion
_geom_torsion_site_symmetry_1
_geom_torsion_site_symmetry_2
_geom_torsion_site_symmetry_3
_geom_torsion_site_symmetry_4
_geom_torsion_publ_flag
N1 C8 C9 S1 -175.8(2) . . . . ?
N1 C8 C13 C14 43.1(4) . . . . ?
N1 C8 C13 C18 -137.3(3) . . . . ?
C1 C2 C3 C4 0.0(6) . . . . ?
C2 C1 C6 Br1 -179.4(3) . . . . ?
C2 C1 C6 C5 0.9(6) . . . . ?
C2 C1 C7 N1 26.9(5) . . . . ?
C2 C3 C4 C5 0.7(6) . . . . ?
C3 C4 C5 C6 -0.5(6) . . . . ?
C4 C5 C6 Br1 -180.0(3) . . . . ?
C4 C5 C6 C1 -0.3(6) . . . . ?
C6 C1 C2 C3 -0.7(5) . . . . ?
C6 C1 C7 N1 -154.9(3) . . . . ?
C7 N1 C8 C9 -117.1(4) . . . . ?
C7 N1 C8 C13 64.1(4) . . . . ?
C7 N1 C12 O1 5.7(5) . . . . ?
C7 N1 C12 C11 -174.9(3) . . . . ?
C7 C1 C2 C3 177.5(3) . . . . ?
C7 C1 C6 Br1 2.4(5) . . . . ?
C7 C1 C6 C5 -177.4(4) . . . . ?
C8 N1 C7 C1 89.1(4) . . . . ?
C8 N1 C12 O1 -176.6(3) . . . . ?
C8 N1 C12 C11 2.8(5) . . . . ?
C8 C13 C14 C15 176.6(3) . . . . ?
C8 C13 C18 C17 -176.5(3) . . . . ?
C9 C8 C13 C14 -135.6(4) . . . . ?
C9 C8 C13 C18 44.0(5) . . . . ?
C10 S1 C9 C8 173.6(3) . . . . ?
C12 N1 C7 C1 -93.0(4) . . . . ?
C12 N1 C8 C9 65.1(5) . . . . ?
C12 N1 C8 C13 -113.6(4) . . . . ?
C13 C8 C9 S1 2.9(5) . . . . ?
C13 C14 C15 C16 1.3(6) . . . . ?
C14 C13 C18 C17 3.1(5) . . . . ?
C14 C15 C16 C17 0.3(6) . . . . ?
C15 C16 C17 C18 -0.3(6) . . . . ?
C16 C17 C18 C13 -1.5(5) . . . . ?
C18 C13 C14 C15 -3.0(5) . . . . ?
